data_7122273
loop_
_publ_author_name
'Zhao, Nian'
'Yang, Lun'
'Pan, Qiyun'
'Han, Juanjuan'
'Li, Xiang'
'Liu, Meifeng'
'Xie, Bo'
'Wang, Yu'
'Wang, Xiuzhang'
'Zhu, Guangshan'

_publ_section_title
;
 Organic amines as templates: pore imprints with exactly size matching in
 a series of metal-organic frameworks
;
_journal_name_full 'Chemical Communications'
_journal_paper_doi 10.1039/C8CC05404E
_journal_year 2018
_chemical_formula_sum 'C14 H23 Cu4 I4 N5'
_chemical_formula_weight 1023.13
_space_group_crystal_system monoclinic
_space_group_IT_number 14
_space_group_name_Hall '-P 2yn'
_space_group_name_H-M_alt 'P 1 21/n 1'
_symmetry_space_group_name_Hall '-P 2yn'
_symmetry_space_group_name_H-M 'P 1 21/n 1'
_atom_sites_solution_hydrogens geom
_audit_creation_method SHELXL-2014/7
_audit_update_record
;
2018-06-25 deposited with the CCDC.
2018-08-17 downloaded from the CCDC.
;
_cell_angle_alpha 90
_cell_angle_beta 98.850(2)
_cell_angle_gamma 90
_cell_formula_units_Z 4
_cell_length_a 11.3646(11)
_cell_length_b 14.8491(12)
_cell_length_c 14.7153(13)
_cell_measurement_reflns_used 6947
_cell_measurement_temperature 296(2)
_cell_measurement_theta_max 25.21
_cell_measurement_theta_min 2.46
_cell_volume 2453.7(4)
_computing_structure_refinement 'SHELXL-2014/7 (Sheldrick, 2014)'
_diffrn_ambient_temperature 296(2)
_diffrn_measured_fraction_theta_full 0.984
_diffrn_measured_fraction_theta_max 0.982
_diffrn_measurement_device_type CCD
_diffrn_radiation_type MoK\a
_diffrn_radiation_wavelength 0.71073
_diffrn_reflns_av_R_equivalents 0.0294
_diffrn_reflns_av_unetI/netI 0.0306
_diffrn_reflns_Laue_measured_fraction_full 0.984
_diffrn_reflns_Laue_measured_fraction_max 0.982
_diffrn_reflns_limit_h_max 13
_diffrn_reflns_limit_h_min -11
_diffrn_reflns_limit_k_max 15
_diffrn_reflns_limit_k_min -17
_diffrn_reflns_limit_l_max 16
_diffrn_reflns_limit_l_min -17
_diffrn_reflns_number 15126
_diffrn_reflns_point_group_measured_fraction_full 0.984
_diffrn_reflns_point_group_measured_fraction_max 0.982
_diffrn_reflns_theta_full 25.242
_diffrn_reflns_theta_max 25.267
_diffrn_reflns_theta_min 1.960
_exptl_absorpt_coefficient_mu 8.463
_exptl_absorpt_correction_type multi-scan
_exptl_absorpt_process_details sadabs
_exptl_crystal_colour colorless
_exptl_crystal_density_diffrn 2.770
_exptl_crystal_description Block
_exptl_crystal_F_000 1880
_exptl_crystal_size_max 0.220
_exptl_crystal_size_mid 0.200
_exptl_crystal_size_min 0.180
_exptl_transmission_factor_max 0.864
_exptl_transmission_factor_min 0.864
_refine_diff_density_max 1.390
_refine_diff_density_min -0.848
_refine_diff_density_rms 0.169
_refine_ls_extinction_method none
_refine_ls_goodness_of_fit_ref 1.041
_refine_ls_hydrogen_treatment constr
_refine_ls_matrix_type full
_refine_ls_number_parameters 247
_refine_ls_number_reflns 4369
_refine_ls_number_restraints 0
_refine_ls_restrained_S_all 1.041
_refine_ls_R_factor_all 0.0400
_refine_ls_R_factor_gt 0.0353
_refine_ls_shift/su_max 0.001
_refine_ls_shift/su_mean 0.000
_refine_ls_structure_factor_coef Fsqd
_refine_ls_weighting_details 'w=1/[\s^2^(Fo^2^)+(0.0256P)^2^+28.7936P] where P=(Fo^2^+2Fc^2^)/3'
_refine_ls_weighting_scheme calc
_refine_ls_wR_factor_gt 0.0830
_refine_ls_wR_factor_ref 0.0849
_reflns_Friedel_coverage 0.000
_reflns_number_gt 3905
_reflns_number_total 4369
_reflns_threshold_expression 'I > 2\s(I)'
_cod_data_source_file c8cc05404e2.cif
_cod_data_source_block 1_CCDC1
_cod_database_code 7122273
_shelx_shelxl_version_number 2014/7
_shelx_space_group_comment
;
The symmetry employed for this shelxl refinement is uniquely defined
by the following loop, which should always be used as a source of
symmetry information in preference to the above space-group names.
They are only intended as comments.
;
_shelx_estimated_absorpt_t_min 0.258
_shelx_estimated_absorpt_t_max 0.311

loop_
_space_group_symop_operation_xyz
'x, y, z'
'-x+1/2, y+1/2, -z+1/2'
'-x, -y, -z'
'x-1/2, -y-1/2, z-1/2'

loop_
_atom_site_label
_atom_site_type_symbol
_atom_site_fract_x
_atom_site_fract_y
_atom_site_fract_z
_atom_site_U_iso_or_equiv
_atom_site_adp_type
_atom_site_occupancy
_atom_site_site_symmetry_order
_atom_site_calc_flag
_atom_site_refinement_flags_posn
_atom_site_refinement_flags_adp
C1 C 0.7613(6) 0.7477(5) 0.6971(5) 0.0249(16) Uani 1 1 d . .
H1 H 0.7544 0.7414 0.7589 0.030 Uiso 1 1 calc R U
C2 C 0.2816(7) 1.1376(5) 0.5127(5) 0.0264(16) Uani 1 1 d . .
C3 C 0.2515(6) 1.1965(5) 0.4374(5) 0.0226(15) Uani 1 1 d . .
C4 C 0.3500(6) 0.8250(5) 0.9924(5) 0.0226(15) Uani 1 1 d . .
C5 C 0.3069(6) 0.7791(5) 1.0657(5) 0.0209(15) Uani 1 1 d . .
C6 C 0.5115(8) 0.5939(6) 0.6901(6) 0.039(2) Uani 1 1 d . .
H6A H 0.5830 0.5579 0.6915 0.046 Uiso 1 1 calc R U
H6B H 0.5357 0.6549 0.7074 0.046 Uiso 1 1 calc R U
C7 C 0.4438(9) 0.5944(7) 0.5932(7) 0.051(3) Uani 1 1 d . .
H7A H 0.4294 0.5330 0.5720 0.061 Uiso 1 1 calc R U
H7B H 0.3673 0.6236 0.5927 0.061 Uiso 1 1 calc R U
C8 C 0.5128(10) 0.6432(8) 0.5299(7) 0.058(3) Uani 1 1 d . .
H8A H 0.5334 0.7022 0.5540 0.087 Uiso 1 1 calc R U
H8B H 0.4653 0.6485 0.4703 0.087 Uiso 1 1 calc R U
H8C H 0.5842 0.6103 0.5248 0.087 Uiso 1 1 calc R U
C9 C 0.5027(9) 0.5630(7) 0.8576(7) 0.050(2) Uani 1 1 d . .
H9A H 0.4549 0.5331 0.8978 0.060 Uiso 1 1 calc R U
H9B H 0.5783 0.5316 0.8626 0.060 Uiso 1 1 calc R U
C10 C 0.5246(10) 0.6575(7) 0.8891(7) 0.055(3) Uani 1 1 d . .
H10A H 0.4508 0.6913 0.8772 0.066 Uiso 1 1 calc R U
H10B H 0.5812 0.6853 0.8547 0.066 Uiso 1 1 calc R U
C11 C 0.5735(10) 0.6608(8) 0.9919(7) 0.061(3) Uani 1 1 d . .
H11A H 0.5122 0.6434 1.0266 0.092 Uiso 1 1 calc R U
H11B H 0.5993 0.7210 1.0086 0.092 Uiso 1 1 calc R U
H11C H 0.6397 0.6203 1.0051 0.092 Uiso 1 1 calc R U
C12 C 0.3958(8) 0.4612(6) 0.7375(8) 0.049(2) Uani 1 1 d . .
H12A H 0.3463 0.4434 0.7826 0.059 Uiso 1 1 calc R U
H12B H 0.3458 0.4613 0.6778 0.059 Uiso 1 1 calc R U
C13 C 0.4899(9) 0.3925(7) 0.7364(7) 0.050(2) Uani 1 1 d . .
H13A H 0.5335 0.3844 0.7979 0.059 Uiso 1 1 calc R U
H13B H 0.5455 0.4118 0.6965 0.059 Uiso 1 1 calc R U
C14 C 0.4308(11) 0.3039(6) 0.7013(9) 0.064(3) Uani 1 1 d . .
H14A H 0.3766 0.2850 0.7416 0.096 Uiso 1 1 calc R U
H14B H 0.4907 0.2586 0.6998 0.096 Uiso 1 1 calc R U
H14C H 0.3878 0.3126 0.6405 0.096 Uiso 1 1 calc R U
Cu1 Cu 0.61820(10) 0.91612(7) 0.69700(7) 0.0374(3) Uani 1 1 d . .
Cu2 Cu 0.41722(10) 1.02571(7) 0.67300(7) 0.0361(2) Uani 1 1 d . .
Cu3 Cu 0.60821(10) 1.07051(6) 0.79602(7) 0.0336(2) Uani 1 1 d . .
Cu4 Cu 0.45932(10) 0.92570(7) 0.83694(7) 0.0386(3) Uani 1 1 d . .
I1 I 0.62746(5) 1.07354(3) 0.61735(3) 0.03169(14) Uani 1 1 d . .
I2 I 0.69505(5) 0.92192(4) 0.88243(3) 0.03150(14) Uani 1 1 d . .
I3 I 0.37969(4) 1.09533(3) 0.83426(3) 0.02810(13) Uani 1 1 d . .
I4 I 0.38967(5) 0.84789(3) 0.67332(4) 0.03039(13) Uani 1 1 d . .
N1 N 0.3086(7) 1.0911(4) 0.5749(5) 0.0372(17) Uani 1 1 d . .
N2 N 0.3852(6) 0.8596(4) 0.9319(4) 0.0293(14) Uani 1 1 d . .
N3 N 0.7190(5) 0.8193(4) 0.6483(4) 0.0216(13) Uani 1 1 d . .
N4 N 0.6860(5) 1.1856(4) 0.8481(4) 0.0219(13) Uani 1 1 d . .
N5 N 0.4395(6) 0.5569(5) 0.7592(5) 0.0373(17) Uani 1 1 d . .
H5 H 0.3683 0.5948 0.7555 0.045 Uiso 1 1 calc R U

loop_
_atom_site_aniso_label
_atom_site_aniso_U_11
_atom_site_aniso_U_22
_atom_site_aniso_U_33
_atom_site_aniso_U_23
_atom_site_aniso_U_13
_atom_site_aniso_U_12
C1 0.023(4) 0.026(4) 0.026(4) 0.004(3) 0.008(3) 0.004(3)
C2 0.028(4) 0.022(4) 0.028(4) -0.005(3) 0.003(3) 0.002(3)
C3 0.022(4) 0.024(4) 0.021(4) 0.003(3) 0.001(3) -0.002(3)
C4 0.023(4) 0.019(3) 0.026(4) -0.002(3) 0.001(3) -0.002(3)
C5 0.020(4) 0.023(4) 0.020(3) 0.000(3) 0.004(3) 0.000(3)
C6 0.032(5) 0.036(5) 0.048(5) -0.004(4) 0.006(4) -0.006(4)
C7 0.049(6) 0.059(6) 0.049(6) -0.017(5) 0.015(5) -0.017(5)
C8 0.048(6) 0.080(8) 0.047(6) -0.010(5) 0.007(5) -0.020(6)
C9 0.041(6) 0.058(6) 0.046(6) 0.001(5) -0.004(4) 0.010(5)
C10 0.066(7) 0.050(6) 0.046(6) -0.004(5) 0.002(5) 0.015(5)
C11 0.066(8) 0.068(7) 0.046(6) -0.007(5) -0.002(5) 0.016(6)
C12 0.036(5) 0.032(5) 0.082(7) 0.006(5) 0.021(5) 0.002(4)
C13 0.039(6) 0.048(6) 0.058(6) 0.003(5) -0.005(5) 0.017(4)
C14 0.065(8) 0.030(5) 0.097(9) 0.005(5) 0.013(7) 0.000(5)
Cu1 0.0436(6) 0.0290(5) 0.0414(6) -0.0001(4) 0.0127(5) 0.0129(4)
Cu2 0.0385(6) 0.0351(5) 0.0326(5) 0.0094(4) -0.0009(4) 0.0044(5)
Cu3 0.0404(6) 0.0256(5) 0.0348(5) -0.0055(4) 0.0059(5) -0.0101(4)
Cu4 0.0399(6) 0.0402(6) 0.0372(6) 0.0101(5) 0.0105(5) -0.0029(5)
I1 0.0425(3) 0.0275(3) 0.0276(3) 0.0006(2) 0.0137(2) -0.0031(2)
I2 0.0305(3) 0.0358(3) 0.0270(3) 0.0029(2) 0.0007(2) 0.0042(2)
I3 0.0257(3) 0.0273(3) 0.0326(3) -0.0038(2) 0.0088(2) -0.00207(19)
I4 0.0303(3) 0.0264(3) 0.0341(3) -0.0031(2) 0.0038(2) -0.0007(2)
N1 0.062(5) 0.023(3) 0.027(4) 0.000(3) 0.005(3) 0.015(3)
N2 0.032(4) 0.028(3) 0.030(4) 0.001(3) 0.012(3) -0.005(3)
N3 0.021(3) 0.021(3) 0.023(3) -0.002(2) 0.002(2) 0.006(2)
N4 0.024(3) 0.018(3) 0.023(3) -0.005(2) 0.004(3) -0.003(2)
N5 0.030(4) 0.035(4) 0.047(4) 0.002(3) 0.008(3) 0.006(3)

loop_
_atom_type_symbol
_atom_type_description
_atom_type_scat_dispersion_real
_atom_type_scat_dispersion_imag
_atom_type_scat_source
C C 0.0033 0.0016 'International Tables Vol C Tables 4.2.6.8 and 6.1.1.4'
H H 0.0000 0.0000 'International Tables Vol C Tables 4.2.6.8 and 6.1.1.4'
N N 0.0061 0.0033 'International Tables Vol C Tables 4.2.6.8 and 6.1.1.4'
Cu Cu 0.3201 1.2651 'International Tables Vol C Tables 4.2.6.8 and 6.1.1.4'
I I -0.4742 1.8119 'International Tables Vol C Tables 4.2.6.8 and 6.1.1.4'

loop_
_geom_angle_atom_site_label_1
_geom_angle_atom_site_label_2
_geom_angle_atom_site_label_3
_geom_angle
_geom_angle_site_symmetry_1
_geom_angle_site_symmetry_3
N3 C1 N4 115.9(6) . 2_646
N1 C2 C3 178.2(9) . .
N3 C3 C5 107.6(6) 3_676 2_556
N3 C3 C2 123.4(7) 3_676 .
C5 C3 C2 128.9(7) 2_556 .
N2 C4 C5 177.9(8) . .
N4 C5 C3 109.2(6) 3_677 2_546
N4 C5 C4 122.8(6) 3_677 .
C3 C5 C4 127.9(6) 2_546 .
N5 C6 C7 112.9(7) . .
C8 C7 C6 110.5(8) . .
C10 C9 N5 112.7(8) . .
C9 C10 C11 110.9(9) . .
C13 C12 N5 115.6(8) . .
C12 C13 C14 108.4(9) . .
N3 Cu1 I1 114.10(17) . .
N3 Cu1 Cu3 148.59(18) . .
I1 Cu1 Cu3 59.86(3) . .
N3 Cu1 I2 105.25(17) . .
I1 Cu1 I2 112.88(4) . .
Cu3 Cu1 I2 58.25(3) . .
N3 Cu1 I4 105.40(18) . .
I1 Cu1 I4 111.86(4) . .
Cu3 Cu1 I4 105.09(4) . .
I2 Cu1 I4 106.70(4) . .
N3 Cu1 Cu2 149.71(18) . .
I1 Cu1 Cu2 60.72(3) . .
Cu3 Cu1 Cu2 58.37(4) . .
I2 Cu1 Cu2 103.77(4) . .
I4 Cu1 Cu2 57.34(3) . .
N3 Cu1 Cu4 135.99(17) . .
I1 Cu1 Cu4 109.90(4) . .
Cu3 Cu1 Cu4 60.35(4) . .
I2 Cu1 Cu4 55.72(3) . .
I4 Cu1 Cu4 55.90(3) . .
Cu2 Cu1 Cu4 58.71(4) . .
N1 Cu2 I4 115.1(2) . .
N1 Cu2 I3 106.67(19) . .
I4 Cu2 I3 110.27(4) . .
N1 Cu2 Cu3 135.3(2) . .
I4 Cu2 Cu3 109.13(4) . .
I3 Cu2 Cu3 62.00(3) . .
N1 Cu2 I1 97.4(2) . .
I4 Cu2 I1 111.52(4) . .
I3 Cu2 I1 115.45(4) . .
Cu3 Cu2 I1 59.02(3) . .
N1 Cu2 Cu1 141.1(2) . .
I4 Cu2 Cu1 60.89(3) . .
I3 Cu2 Cu1 110.63(4) . .
Cu3 Cu2 Cu1 59.81(4) . .
I1 Cu2 Cu1 56.78(3) . .
N1 Cu2 Cu4 151.7(2) . .
I4 Cu2 Cu4 58.56(3) . .
I3 Cu2 Cu4 58.23(3) . .
Cu3 Cu2 Cu4 62.57(4) . .
I1 Cu2 Cu4 110.66(4) . .
Cu1 Cu2 Cu4 63.51(4) . .
N4 Cu3 I2 114.32(18) . .
N4 Cu3 I1 105.19(17) . .
I2 Cu3 I1 113.82(4) . .
N4 Cu3 Cu2 136.55(18) . .
I2 Cu3 Cu2 108.58(4) . .
I1 Cu3 Cu2 61.40(3) . .
N4 Cu3 Cu1 149.53(18) . .
I2 Cu3 Cu1 61.01(3) . .
I1 Cu3 Cu1 58.14(3) . .
Cu2 Cu3 Cu1 61.83(4) . .
N4 Cu3 I3 100.35(17) . .
I2 Cu3 I3 107.72(4) . .
I1 Cu3 I3 114.81(4) . .
Cu2 Cu3 I3 58.91(3) . .
Cu1 Cu3 I3 109.77(4) . .
N4 Cu3 Cu4 142.69(17) . .
I2 Cu3 Cu4 57.53(3) . .
I1 Cu3 Cu4 111.15(4) . .
Cu2 Cu3 Cu4 60.82(4) . .
Cu1 Cu3 Cu4 63.57(4) . .
I3 Cu3 Cu4 56.78(3) . .
N2 Cu4 I2 109.3(2) . .
N2 Cu4 I3 107.14(19) . .
I2 Cu4 I3 110.42(4) . .
N2 Cu4 I4 108.60(19) . .
I2 Cu4 I4 111.35(4) . .
I3 Cu4 I4 109.91(4) . .
N2 Cu4 Cu2 145.7(2) . .
I2 Cu4 Cu2 105.01(4) . .
I3 Cu4 Cu2 58.48(3) . .
I4 Cu4 Cu2 57.89(3) . .
N2 Cu4 Cu3 147.6(2) . .
I2 Cu4 Cu3 57.50(3) . .
I3 Cu4 Cu3 59.88(3) . .
I4 Cu4 Cu3 103.76(4) . .
Cu2 Cu4 Cu3 56.60(4) . .
N2 Cu4 Cu1 146.73(19) . .
I2 Cu4 Cu1 58.17(3) . .
I3 Cu4 Cu1 106.13(4) . .
I4 Cu4 Cu1 58.56(3) . .
Cu2 Cu4 Cu1 57.78(4) . .
Cu3 Cu4 Cu1 56.08(3) . .
Cu1 I1 Cu3 62.00(3) . .
Cu1 I1 Cu2 62.50(3) . .
Cu3 I1 Cu2 59.58(3) . .
Cu3 I2 Cu4 64.97(3) . .
Cu3 I2 Cu1 60.74(3) . .
Cu4 I2 Cu1 66.11(3) . .
Cu4 I3 Cu2 63.29(3) . .
Cu4 I3 Cu3 63.34(3) . .
Cu2 I3 Cu3 59.10(3) . .
Cu2 I4 Cu4 63.55(3) . .
Cu2 I4 Cu1 61.76(3) . .
Cu4 I4 Cu1 65.53(3) . .
C2 N1 Cu2 157.7(8) . .
C4 N2 Cu4 173.9(6) . .
C1 N3 C3 103.9(6) . 3_676
C1 N3 Cu1 123.4(5) . .
C3 N3 Cu1 132.4(5) 3_676 .
C1 N4 C5 103.4(6) 2_656 3_677
C1 N4 Cu3 126.9(5) 2_656 .
C5 N4 Cu3 129.7(5) 3_677 .
C6 N5 C9 113.4(7) . .
C6 N5 C12 113.1(7) . .
C9 N5 C12 110.3(7) . .

loop_
_geom_bond_atom_site_label_1
_geom_bond_atom_site_label_2
_geom_bond_distance
_geom_bond_site_symmetry_2
C1 N3 1.331(9) .
C1 N4 1.332(9) 2_646
C2 N1 1.150(10) .
C2 C3 1.412(10) .
C3 N3 1.374(9) 3_676
C3 C5 1.391(10) 2_556
C4 N2 1.153(9) .
C4 C5 1.425(10) .
C5 N4 1.363(9) 3_677
C5 C3 1.391(10) 2_546
C6 N5 1.504(11) .
C6 C7 1.513(13) .
C7 C8 1.494(14) .
C9 C10 1.485(14) .
C9 N5 1.518(12) .
C10 C11 1.531(14) .
C12 C13 1.480(12) .
C12 N5 1.523(11) .
C13 C14 1.531(14) .
Cu1 N3 2.036(6) .
Cu1 I1 2.6243(11) .
Cu1 Cu3 2.7282(14) .
Cu1 I2 2.7355(12) .
Cu1 I4 2.7595(13) .
Cu1 Cu2 2.7824(15) .
Cu1 Cu4 2.9438(15) .
Cu2 N1 2.001(7) .
Cu2 I4 2.6590(12) .
Cu2 I3 2.6820(12) .
Cu2 Cu3 2.6874(15) .
Cu2 I1 2.7360(12) .
Cu2 Cu4 2.8105(14) .
Cu3 N4 2.021(6) .
Cu3 I2 2.6594(12) .
Cu3 I1 2.6720(11) .
Cu3 I3 2.7653(12) .
Cu3 Cu4 2.8571(14) .
Cu4 N2 1.996(6) .
Cu4 I2 2.6602(13) .
Cu4 I3 2.6747(12) .
Cu4 I4 2.6782(12) .
N3 C3 1.374(9) 3_676
N4 C1 1.332(9) 2_656
N4 C5 1.363(9) 3_677

loop_
_geom_hbond_atom_site_label_D
_geom_hbond_atom_site_label_H
_geom_hbond_atom_site_label_A
_geom_hbond_distance_DH
_geom_hbond_distance_HA
_geom_hbond_distance_DA
_geom_hbond_angle_DHA
_geom_hbond_site_symmetry_A
C1 H1 I1 0.93 3.25 3.832(7) 122.4 2_646
C6 H6B I4 0.97 3.31 4.012(9) 130.8 .
C7 H7B I3 0.97 3.18 3.983(10) 140.7 2_546
C12 H12A I4 0.97 3.19 4.048(9) 148.7 2_546
C12 H12B I3 0.97 3.23 3.724(9) 113.6 2_546
N5 H5 I3 0.98 2.92 3.720(7) 139.2 2_546

loop_
_geom_torsion_atom_site_label_1
_geom_torsion_atom_site_label_2
_geom_torsion_atom_site_label_3
_geom_torsion_atom_site_label_4
_geom_torsion
_geom_torsion_site_symmetry_1
_geom_torsion_site_symmetry_4
N5 C6 C7 C8 172.2(8) . .
N5 C9 C10 C11 172.6(9) . .
N5 C12 C13 C14 -172.6(9) . .
N4 C1 N3 C3 -1.0(9) 2_646 3_676
N4 C1 N3 Cu1 172.7(5) 2_646 .
C7 C6 N5 C9 -175.3(8) . .
C7 C6 N5 C12 58.1(10) . .
C10 C9 N5 C6 64.1(10) . .
C10 C9 N5 C12 -167.9(8) . .
C13 C12 N5 C6 61.6(12) . .
C13 C12 N5 C9 -66.6(11) . .
